data_7001189
loop_
_publ_author_name
'Ghosh, Shishir'
'Kabir, Shariff E.'
'Pervin, Salina'
'Raha, Arun K.'
'Golzar Hossain, G. M.'
'Haworth, Daniel T.'
'Lindeman, Sergey V.'
'Bennett, Dennis W.'
'Siddiquee, Tasneem A.'
'Salassa, Luca'
'Roesky, Herbert W.'

_publ_section_title
;
 Tetranuclear group 7/8 mixed-metal and open trinuclear group 7 metal
 carbonyl clusters bearing bridging 2-mercapto-1-methylimidazole
 ligands
;
_journal_issue 18
_journal_name_full 'Dalton Transactions'
_journal_page_first 3510
_journal_page_last 3518
_journal_paper_doi 10.1039/b819226j
_journal_year 2009
_chemical_formula_sum 'C17 H5 N2 O13 Os3 Re S'
_chemical_formula_weight 1234.09
_chemical_name_systematic
;
?
;
_space_group_IT_number 2
_symmetry_cell_setting triclinic
_symmetry_space_group_name_Hall '-P 1'
_symmetry_space_group_name_H-M 'P -1'
_atom_sites_solution_hydrogens geom
_atom_sites_solution_primary direct
_atom_sites_solution_secondary difmap
_audit_creation_method SHELXL-97
_cell_angle_alpha 107.0840(10)
_cell_angle_beta 91.4360(10)
_cell_angle_gamma 92.6880(10)
_cell_formula_units_Z 2
_cell_length_a 8.5336(2)
_cell_length_b 9.8660(2)
_cell_length_c 15.0910(3)
_cell_measurement_reflns_used 5935
_cell_measurement_temperature 100(2)
_cell_measurement_theta_max 67
_cell_measurement_theta_min 5
_cell_volume 1212.15(5)
_computing_cell_refinement 'SAINT v7.23A (Bruker, 2005)'
_computing_data_collection 'APEX2 v2.0-2 (Bruker, 2005)'
_computing_data_reduction 'SADABS-2004/1 (Bruker, 2005)'
_computing_molecular_graphics 'XP v5.1 (Bruker, 1998)'
_computing_publication_material 'XCIF v6.12 (Bruker, 2001)'
_computing_structure_refinement 'SHELXL-97 v.97-2 (Sheldrick, 1993-1997)'
_computing_structure_solution 'XS/SHELXTL v6.12 (Bruker, 2001)'
_diffrn_ambient_temperature 100(2)
_diffrn_measured_fraction_theta_full 0.987
_diffrn_measured_fraction_theta_max 0.917
_diffrn_measurement_device_type 'Bruker APEX2 CCD detector'
_diffrn_measurement_method '\w scans'
_diffrn_radiation_monochromator graphite
_diffrn_radiation_source 'fine-focus sealed tube'
_diffrn_radiation_type CuK\a
_diffrn_radiation_wavelength 1.54178
_diffrn_reflns_av_R_equivalents 0.0253
_diffrn_reflns_av_sigmaI/netI 0.0261
_diffrn_reflns_limit_h_max 10
_diffrn_reflns_limit_h_min -9
_diffrn_reflns_limit_k_max 10
_diffrn_reflns_limit_k_min -11
_diffrn_reflns_limit_l_max 17
_diffrn_reflns_limit_l_min 0
_diffrn_reflns_number 10170
_diffrn_reflns_theta_full 67.24
_diffrn_reflns_theta_max 67.24
_diffrn_reflns_theta_min 4.70
_exptl_absorpt_coefficient_mu 39.929
_exptl_absorpt_correction_T_max 0.0866
_exptl_absorpt_correction_T_min 0.0413
_exptl_absorpt_correction_type numerical
_exptl_absorpt_process_details
;
Numerical (based on real shape of the crystal) absorption
correction followed by:
SADABS. Program for empirical absorption correction of
area-detector data. University of Goetingen. Germany.
Sheldrick, G. M. 1996
;
_exptl_crystal_colour purple
_exptl_crystal_density_diffrn 3.381
_exptl_crystal_density_method 'not measured'
_exptl_crystal_description block
_exptl_crystal_F_000 1088
_exptl_crystal_size_max 0.22
_exptl_crystal_size_mid 0.15
_exptl_crystal_size_min 0.12
_refine_diff_density_max 1.640
_refine_diff_density_min -0.837
_refine_diff_density_rms 0.202
_refine_ls_extinction_coef 0.00065(3)
_refine_ls_extinction_expression Fc^*^=kFc[1+0.001xFc^2^\l^3^/sin(2\q)]^-1/4^
_refine_ls_extinction_method SHELXL
_refine_ls_goodness_of_fit_ref 1.070
_refine_ls_hydrogen_treatment constr
_refine_ls_matrix_type full
_refine_ls_number_parameters 336
_refine_ls_number_reflns 3988
_refine_ls_number_restraints 0
_refine_ls_restrained_S_all 1.070
_refine_ls_R_factor_all 0.0277
_refine_ls_R_factor_gt 0.0256
_refine_ls_shift/su_max 0.001
_refine_ls_shift/su_mean 0.000
_refine_ls_structure_factor_coef Fsqd
_refine_ls_weighting_details 'calc w=1/[\s^2^(Fo^2^)+(0.0413P)^2^+2.6311P] where P=(Fo^2^+2Fc^2^)/3'
_refine_ls_weighting_scheme calc
_refine_ls_wR_factor_gt 0.0647
_refine_ls_wR_factor_ref 0.0659
_reflns_number_gt 3794
_reflns_number_total 3988
_reflns_threshold_expression >2sigma(I)
_cod_data_source_file b819226j.txt
_cod_data_source_block dth_xa
_cod_original_cell_volume 1212.15(4)
_cod_database_code 7001189

loop_
_symmetry_equiv_pos_as_xyz
'x, y, z'
'-x, -y, -z'

loop_
_atom_site_label
_atom_site_type_symbol
_atom_site_fract_x
_atom_site_fract_y
_atom_site_fract_z
_atom_site_U_iso_or_equiv
_atom_site_adp_type
_atom_site_occupancy
_atom_site_symmetry_multiplicity
_atom_site_calc_flag
_atom_site_refinement_flags
_atom_site_disorder_assembly
_atom_site_disorder_group
Os1 Os 0.35518(3) 0.64104(3) 0.200573(19) 0.01005(10) Uani 1 1 d . . .
Os2 Os 0.17543(3) 0.83881(3) 0.320990(19) 0.01080(10) Uani 1 1 d . . .
Os3 Os 0.27519(4) 0.60038(3) 0.374534(19) 0.01264(10) Uani 1 1 d . . .
Re1 Re 0.13796(4) 0.80405(3) 0.122740(19) 0.01007(10) Uani 1 1 d . . .
S1 S 0.4508(2) 0.87620(17) 0.29378(11) 0.0118(3) Uani 1 1 d . . .
N1 N 0.3324(7) 0.9607(6) 0.1497(4) 0.0129(12) Uani 1 1 d . . .
N2 N 0.5555(7) 1.0764(6) 0.2109(4) 0.0140(12) Uani 1 1 d . . .
O1 O 0.1740(6) 0.3654(5) 0.0950(3) 0.0185(11) Uani 1 1 d . . .
O2 O 0.6340(6) 0.4723(6) 0.2304(4) 0.0213(12) Uani 1 1 d . . .
O3 O 0.4933(6) 0.6710(6) 0.0213(4) 0.0212(12) Uani 1 1 d . . .
O4 O 0.1803(7) 0.9697(6) 0.5316(4) 0.0274(13) Uani 1 1 d . . .
O5 O 0.0853(7) 1.1250(6) 0.2995(4) 0.0245(12) Uani 1 1 d . . .
O6 O -0.1675(7) 0.7370(6) 0.3149(4) 0.0293(14) Uani 1 1 d . . .
O7 O 0.5715(7) 0.7821(7) 0.4702(4) 0.0345(15) Uani 1 1 d . . .
O8 O 0.4238(8) 0.3227(7) 0.3641(4) 0.0362(15) Uani 1 1 d . . .
O9 O 0.1114(8) 0.6363(7) 0.5575(4) 0.0331(15) Uani 1 1 d . . .
O10 O -0.0229(6) 0.4361(6) 0.2682(3) 0.0204(11) Uani 1 1 d . . .
O11 O 0.1769(6) 0.7178(6) -0.0868(3) 0.0200(11) Uani 1 1 d . . .
O12 O -0.1338(7) 0.5788(6) 0.0965(4) 0.0244(12) Uani 1 1 d . . .
O13 O -0.1151(7) 0.9913(6) 0.0881(4) 0.0254(12) Uani 1 1 d . . .
C1 C 0.2382(8) 0.4692(8) 0.1347(5) 0.0141(15) Uani 1 1 d . . .
C2 C 0.5312(9) 0.5380(8) 0.2213(5) 0.0173(15) Uani 1 1 d . . .
C3 C 0.4310(9) 0.6647(8) 0.0866(5) 0.0155(15) Uani 1 1 d . . .
C4 C 0.1811(9) 0.9187(8) 0.4540(5) 0.0182(16) Uani 1 1 d . . .
C5 C 0.1185(8) 1.0134(8) 0.2990(5) 0.0165(15) Uani 1 1 d . . .
C6 C -0.0375(9) 0.7718(8) 0.3159(5) 0.0193(16) Uani 1 1 d . . .
C7 C 0.4641(9) 0.7170(9) 0.4335(5) 0.0198(16) Uani 1 1 d . . .
C8 C 0.3692(10) 0.4259(9) 0.3687(5) 0.0230(17) Uani 1 1 d . . .
C9 C 0.1742(9) 0.6240(8) 0.4909(5) 0.0193(16) Uani 1 1 d . . .
C10 C 0.0853(9) 0.4981(8) 0.3053(5) 0.0159(15) Uani 1 1 d . . .
C11 C 0.1618(8) 0.7506(7) -0.0082(5) 0.0142(14) Uani 1 1 d . . .
C12 C -0.0301(9) 0.6601(8) 0.1062(4) 0.0137(14) Uani 1 1 d . . .
C13 C -0.0167(8) 0.9236(7) 0.1006(5) 0.0140(14) Uani 1 1 d . . .
C14 C 0.4458(8) 0.9740(7) 0.2142(4) 0.0096(13) Uani 1 1 d . . .
C15 C 0.3719(9) 1.0584(7) 0.1019(5) 0.0142(14) Uani 1 1 d . . .
H15 H 0.3133 1.0724 0.0512 0.017 Uiso 1 1 calc R . .
C16 C 0.5097(9) 1.1306(8) 0.1408(5) 0.0175(15) Uani 1 1 d . . .
H16 H 0.5634 1.2042 0.1228 0.021 Uiso 1 1 calc R . .
C17 C 0.6976(9) 1.1231(8) 0.2728(5) 0.0195(16) Uani 1 1 d . . .
H17A H 0.6665 1.1700 0.3361 0.029 Uiso 1 1 calc R . .
H17B H 0.7633 1.1898 0.2508 0.029 Uiso 1 1 calc R . .
H17C H 0.7571 1.0404 0.2726 0.029 Uiso 1 1 calc R . .

loop_
_atom_site_aniso_label
_atom_site_aniso_U_11
_atom_site_aniso_U_22
_atom_site_aniso_U_33
_atom_site_aniso_U_23
_atom_site_aniso_U_13
_atom_site_aniso_U_12
Os1 0.01030(17) 0.00974(16) 0.00928(15) 0.00147(12) 0.00151(11) 0.00025(11)
Os2 0.01023(17) 0.01112(16) 0.00906(15) 0.00001(12) 0.00139(11) -0.00061(12)
Os3 0.01437(18) 0.01474(17) 0.00908(15) 0.00434(12) -0.00006(11) -0.00138(12)
Re1 0.01076(18) 0.00913(16) 0.00955(15) 0.00208(12) -0.00207(11) -0.00132(12)
S1 0.0129(9) 0.0112(8) 0.0105(7) 0.0022(7) -0.0004(6) -0.0010(6)
N1 0.011(3) 0.011(3) 0.017(3) 0.005(2) 0.003(2) 0.000(2)
N2 0.011(3) 0.015(3) 0.013(3) 0.001(2) -0.003(2) -0.005(2)
O1 0.019(3) 0.015(3) 0.017(2) -0.002(2) 0.000(2) -0.007(2)
O2 0.013(3) 0.022(3) 0.029(3) 0.008(2) -0.003(2) 0.004(2)
O3 0.023(3) 0.022(3) 0.021(3) 0.009(2) 0.011(2) 0.007(2)
O4 0.034(4) 0.032(3) 0.012(3) 0.000(2) 0.001(2) 0.001(3)
O5 0.026(3) 0.018(3) 0.029(3) 0.006(2) 0.002(2) 0.002(2)
O6 0.015(3) 0.027(3) 0.036(3) -0.005(3) 0.005(2) -0.005(2)
O7 0.030(4) 0.049(4) 0.029(3) 0.023(3) -0.009(3) -0.016(3)
O8 0.045(4) 0.036(4) 0.036(3) 0.020(3) 0.009(3) 0.018(3)
O9 0.036(4) 0.040(4) 0.018(3) 0.002(3) 0.007(3) -0.013(3)
O10 0.020(3) 0.022(3) 0.018(2) 0.005(2) -0.002(2) -0.003(2)
O11 0.022(3) 0.018(3) 0.018(3) 0.003(2) 0.001(2) -0.005(2)
O12 0.027(3) 0.020(3) 0.026(3) 0.008(2) -0.004(2) -0.014(3)
O13 0.021(3) 0.030(3) 0.028(3) 0.011(3) 0.003(2) 0.007(3)
C1 0.014(4) 0.021(4) 0.008(3) 0.005(3) 0.001(3) 0.003(3)
C2 0.014(4) 0.011(3) 0.025(4) 0.004(3) -0.001(3) -0.007(3)
C3 0.017(4) 0.013(3) 0.017(3) 0.004(3) -0.001(3) 0.002(3)
C4 0.018(4) 0.017(4) 0.018(4) 0.003(3) 0.002(3) -0.002(3)
C5 0.012(4) 0.023(4) 0.015(3) 0.006(3) 0.001(3) -0.004(3)
C6 0.019(5) 0.017(4) 0.016(3) -0.004(3) 0.007(3) 0.001(3)
C7 0.017(4) 0.032(4) 0.012(3) 0.010(3) -0.005(3) -0.007(3)
C8 0.020(4) 0.030(5) 0.021(4) 0.010(4) 0.000(3) 0.002(4)
C9 0.023(4) 0.015(4) 0.016(4) 0.002(3) -0.003(3) -0.009(3)
C10 0.017(4) 0.022(4) 0.010(3) 0.005(3) 0.001(3) -0.002(3)
C11 0.014(4) 0.013(3) 0.017(4) 0.007(3) -0.003(3) -0.001(3)
C12 0.017(4) 0.019(4) 0.009(3) 0.010(3) -0.002(3) 0.001(3)
C13 0.012(4) 0.013(3) 0.017(3) 0.004(3) 0.000(3) -0.001(3)
C14 0.013(4) 0.006(3) 0.008(3) -0.001(3) 0.003(2) -0.001(3)
C15 0.019(4) 0.011(3) 0.016(3) 0.009(3) 0.002(3) -0.001(3)
C16 0.024(4) 0.014(4) 0.015(3) 0.005(3) 0.000(3) -0.004(3)
C17 0.017(4) 0.018(4) 0.020(4) 0.002(3) -0.003(3) -0.005(3)

loop_
_atom_type_symbol
_atom_type_description
_atom_type_scat_dispersion_real
_atom_type_scat_dispersion_imag
_atom_type_scat_source
C C 0.0181 0.0091 'International Tables Vol C Tables 4.2.6.8 and 6.1.1.4'
H H 0.0000 0.0000 'International Tables Vol C Tables 4.2.6.8 and 6.1.1.4'
N N 0.0311 0.0180 'International Tables Vol C Tables 4.2.6.8 and 6.1.1.4'
O O 0.0492 0.0322 'International Tables Vol C Tables 4.2.6.8 and 6.1.1.4'
S S 0.3331 0.5567 'International Tables Vol C Tables 4.2.6.8 and 6.1.1.4'
Re Re -5.2083 5.8923 'International Tables Vol C Tables 4.2.6.8 and 6.1.1.4'
Os Os -4.9801 6.2216 'International Tables Vol C Tables 4.2.6.8 and 6.1.1.4'

loop_
_geom_angle_atom_site_label_1
_geom_angle_atom_site_label_2
_geom_angle_atom_site_label_3
_geom_angle
_geom_angle_site_symmetry_1
_geom_angle_site_symmetry_3
_geom_angle_publ_flag
C1 Os1 C2 91.7(3) . . ?
C1 Os1 C3 91.3(3) . . ?
C2 Os1 C3 94.1(3) . . ?
C1 Os1 S1 168.2(2) . . ?
C2 Os1 S1 98.3(2) . . ?
C3 Os1 S1 94.2(2) . . ?
C1 Os1 Os2 113.5(2) . . ?
C2 Os1 Os2 132.5(2) . . ?
C3 Os1 Os2 123.1(2) . . ?
S1 Os1 Os2 54.87(4) . . ?
C1 Os1 Os3 90.8(2) . . ?
C2 Os1 Os3 80.3(2) . . ?
C3 Os1 Os3 174.1(2) . . ?
S1 Os1 Os3 84.70(4) . . ?
Os2 Os1 Os3 60.734(10) . . ?
C1 Os1 Re1 89.7(2) . . ?
C2 Os1 Re1 163.4(2) . . ?
C3 Os1 Re1 69.3(2) . . ?
S1 Os1 Re1 82.50(4) . . ?
Os2 Os1 Re1 61.027(10) . . ?
Os3 Os1 Re1 116.184(12) . . ?
C6 Os2 C4 93.1(3) . . ?
C6 Os2 C5 92.2(3) . . ?
C4 Os2 C5 93.6(3) . . ?
C6 Os2 S1 166.1(2) . . ?
C4 Os2 S1 99.2(2) . . ?
C5 Os2 S1 93.6(2) . . ?
C6 Os2 Os1 111.6(2) . . ?
C4 Os2 Os1 132.9(2) . . ?
C5 Os2 Os1 123.2(2) . . ?
S1 Os2 Os1 54.81(4) . . ?
C6 Os2 Os3 90.9(2) . . ?
C4 Os2 Os3 80.2(2) . . ?
C5 Os2 Os3 173.2(2) . . ?
S1 Os2 Os3 84.75(4) . . ?
Os1 Os2 Os3 60.862(10) . . ?
C6 Os2 Re1 87.2(2) . . ?
C4 Os2 Re1 162.6(2) . . ?
C5 Os2 Re1 69.0(2) . . ?
S1 Os2 Re1 83.10(4) . . ?
Os1 Os2 Re1 62.091(10) . . ?
Os3 Os2 Re1 117.249(12) . . ?
C8 Os3 C9 97.3(3) . . ?
C8 Os3 C7 93.2(4) . . ?
C9 Os3 C7 93.5(3) . . ?
C8 Os3 C10 91.5(3) . . ?
C9 Os3 C10 90.8(3) . . ?
C7 Os3 C10 173.1(3) . . ?
C8 Os3 Os2 160.3(2) . . ?
C9 Os3 Os2 102.2(2) . . ?
C7 Os3 Os2 88.0(2) . . ?
C10 Os3 Os2 85.8(2) . . ?
C8 Os3 Os1 102.0(2) . . ?
C9 Os3 Os1 160.3(2) . . ?
C7 Os3 Os1 89.7(2) . . ?
C10 Os3 Os1 84.39(19) . . ?
Os2 Os3 Os1 58.404(10) . . ?
C13 Re1 C11 85.3(3) . . ?
C13 Re1 C12 86.6(3) . . ?
C11 Re1 C12 90.1(3) . . ?
C13 Re1 N1 96.4(3) . . ?
C11 Re1 N1 93.0(3) . . ?
C12 Re1 N1 175.9(2) . . ?
C13 Re1 Os2 110.2(2) . . ?
C11 Re1 Os2 164.3(2) . . ?
C12 Re1 Os2 92.70(19) . . ?
N1 Re1 Os2 83.61(15) . . ?
C13 Re1 Os1 167.0(2) . . ?
C11 Re1 Os1 107.6(2) . . ?
C12 Re1 Os1 92.3(2) . . ?
N1 Re1 Os1 84.14(16) . . ?
Os2 Re1 Os1 56.883(9) . . ?
C14 S1 Os1 102.7(2) . . ?
C14 S1 Os2 103.1(2) . . ?
Os1 S1 Os2 70.33(5) . . ?
C14 N1 C15 106.7(6) . . ?
C14 N1 Re1 124.3(5) . . ?
C15 N1 Re1 128.9(5) . . ?
C14 N2 C16 107.7(6) . . ?
C14 N2 C17 126.1(6) . . ?
C16 N2 C17 126.2(6) . . ?
O1 C1 Os1 177.5(6) . . ?
O2 C2 Os1 177.2(7) . . ?
O3 C3 Os1 171.1(6) . . ?
O4 C4 Os2 177.1(7) . . ?
O5 C5 Os2 170.2(6) . . ?
O6 C6 Os2 177.1(7) . . ?
O7 C7 Os3 177.4(6) . . ?
O8 C8 Os3 179.1(8) . . ?
O9 C9 Os3 178.1(7) . . ?
O10 C10 Os3 177.0(6) . . ?
O11 C11 Re1 179.5(7) . . ?
O12 C12 Re1 177.3(6) . . ?
O13 C13 Re1 176.7(6) . . ?
N1 C14 N2 110.4(6) . . ?
N1 C14 S1 124.8(5) . . ?
N2 C14 S1 124.8(5) . . ?
C16 C15 N1 108.1(6) . . ?
C16 C15 H15 126.0 . . ?
N1 C15 H15 126.0 . . ?
C15 C16 N2 107.1(6) . . ?
C15 C16 H16 126.5 . . ?
N2 C16 H16 126.5 . . ?
N2 C17 H17A 109.5 . . ?
N2 C17 H17B 109.5 . . ?
H17A C17 H17B 109.5 . . ?
N2 C17 H17C 109.5 . . ?
H17A C17 H17C 109.5 . . ?
H17B C17 H17C 109.5 . . ?

loop_
_geom_bond_atom_site_label_1
_geom_bond_atom_site_label_2
_geom_bond_distance
_geom_bond_site_symmetry_2
_geom_bond_publ_flag
Os1 C1 1.913(8) . ?
Os1 C2 1.922(8) . ?
Os1 C3 1.927(7) . ?
Os1 S1 2.4238(16) . ?
Os1 Os2 2.7928(4) . ?
Os1 Os3 2.8638(4) . ?
Os1 Re1 2.9466(4) . ?
Os2 C6 1.896(8) . ?
Os2 C4 1.927(7) . ?
Os2 C5 1.929(8) . ?
Os2 S1 2.4255(17) . ?
Os2 Os3 2.8603(4) . ?
Os2 Re1 2.9171(4) . ?
Os3 C8 1.913(9) . ?
Os3 C9 1.933(7) . ?
Os3 C7 1.966(8) . ?
Os3 C10 1.969(8) . ?
Re1 C13 1.898(7) . ?
Re1 C11 1.908(7) . ?
Re1 C12 1.929(7) . ?
Re1 N1 2.159(6) . ?
S1 C14 1.748(7) . ?
N1 C14 1.329(9) . ?
N1 C15 1.398(9) . ?
N2 C14 1.358(9) . ?
N2 C16 1.373(10) . ?
N2 C17 1.481(9) . ?
O1 C1 1.131(9) . ?
O2 C2 1.143(9) . ?
O3 C3 1.147(9) . ?
O4 C4 1.131(9) . ?
O5 C5 1.147(10) . ?
O6 C6 1.145(10) . ?
O7 C7 1.127(10) . ?
O8 C8 1.124(10) . ?
O9 C9 1.128(10) . ?
O10 C10 1.123(9) . ?
O11 C11 1.147(9) . ?
O12 C12 1.143(9) . ?
O13 C13 1.142(9) . ?
C15 C16 1.369(11) . ?
C15 H15 0.9500 . ?
C16 H16 0.9500 . ?
C17 H17A 0.9800 . ?
C17 H17B 0.9800 . ?
C17 H17C 0.9800 . ?

loop_
_geom_torsion_atom_site_label_1
_geom_torsion_atom_site_label_2
_geom_torsion_atom_site_label_3
_geom_torsion_atom_site_label_4
_geom_torsion
_geom_torsion_site_symmetry_1
_geom_torsion_site_symmetry_2
_geom_torsion_site_symmetry_3
_geom_torsion_site_symmetry_4
_geom_torsion_publ_flag
C1 Os1 Os2 C6 -1.4(3) . . . . ?
C2 Os1 Os2 C6 -117.7(4) . . . . ?
C3 Os1 Os2 C6 106.9(4) . . . . ?
S1 Os1 Os2 C6 176.3(3) . . . . ?
Os3 Os1 Os2 C6 -78.4(3) . . . . ?
Re1 Os1 Os2 C6 74.3(3) . . . . ?
C1 Os1 Os2 C4 115.2(4) . . . . ?
C2 Os1 Os2 C4 -1.0(4) . . . . ?
C3 Os1 Os2 C4 -136.5(4) . . . . ?
S1 Os1 Os2 C4 -67.1(3) . . . . ?
Os3 Os1 Os2 C4 38.3(3) . . . . ?
Re1 Os1 Os2 C4 -169.1(3) . . . . ?
C1 Os1 Os2 C5 -109.4(3) . . . . ?
C2 Os1 Os2 C5 134.3(4) . . . . ?
C3 Os1 Os2 C5 -1.1(4) . . . . ?
S1 Os1 Os2 C5 68.3(3) . . . . ?
Os3 Os1 Os2 C5 173.6(3) . . . . ?
Re1 Os1 Os2 C5 -33.7(3) . . . . ?
C1 Os1 Os2 S1 -177.7(2) . . . . ?
C2 Os1 Os2 S1 66.1(3) . . . . ?
C3 Os1 Os2 S1 -69.4(3) . . . . ?
Os3 Os1 Os2 S1 105.36(5) . . . . ?
Re1 Os1 Os2 S1 -101.96(5) . . . . ?
C1 Os1 Os2 Os3 77.0(2) . . . . ?
C2 Os1 Os2 Os3 -39.3(3) . . . . ?
C3 Os1 Os2 Os3 -174.7(3) . . . . ?
S1 Os1 Os2 Os3 -105.36(5) . . . . ?
Re1 Os1 Os2 Os3 152.682(13) . . . . ?
C1 Os1 Os2 Re1 -75.7(2) . . . . ?
C2 Os1 Os2 Re1 168.0(3) . . . . ?
C3 Os1 Os2 Re1 32.6(3) . . . . ?
S1 Os1 Os2 Re1 101.96(5) . . . . ?
Os3 Os1 Os2 Re1 -152.682(13) . . . . ?
C6 Os2 Os3 C8 111.1(8) . . . . ?
C4 Os2 Os3 C8 -155.9(8) . . . . ?
C5 Os2 Os3 C8 -131.9(19) . . . . ?
S1 Os2 Os3 C8 -55.6(7) . . . . ?
Os1 Os2 Os3 C8 -3.3(7) . . . . ?
Re1 Os2 Os3 C8 23.8(7) . . . . ?
C6 Os2 Os3 C9 -61.5(3) . . . . ?
C4 Os2 Os3 C9 31.4(3) . . . . ?
C5 Os2 Os3 C9 55.5(18) . . . . ?
S1 Os2 Os3 C9 131.7(2) . . . . ?
Os1 Os2 Os3 C9 -176.0(2) . . . . ?
Re1 Os2 Os3 C9 -148.8(2) . . . . ?
C6 Os2 Os3 C7 -154.7(3) . . . . ?
C4 Os2 Os3 C7 -61.8(3) . . . . ?
C5 Os2 Os3 C7 -37.7(18) . . . . ?
S1 Os2 Os3 C7 38.5(2) . . . . ?
Os1 Os2 Os3 C7 90.8(2) . . . . ?
Re1 Os2 Os3 C7 118.0(2) . . . . ?
C6 Os2 Os3 C10 28.4(3) . . . . ?
C4 Os2 Os3 C10 121.4(3) . . . . ?
C5 Os2 Os3 C10 145.4(18) . . . . ?
S1 Os2 Os3 C10 -138.3(2) . . . . ?
Os1 Os2 Os3 C10 -86.0(2) . . . . ?
Re1 Os2 Os3 C10 -58.9(2) . . . . ?
C6 Os2 Os3 Os1 114.4(2) . . . . ?
C4 Os2 Os3 Os1 -152.6(2) . . . . ?
C5 Os2 Os3 Os1 -128.5(18) . . . . ?
S1 Os2 Os3 Os1 -52.31(4) . . . . ?
Re1 Os2 Os3 Os1 27.141(13) . . . . ?
C1 Os1 Os3 C8 62.2(3) . . . . ?
C2 Os1 Os3 C8 -29.4(3) . . . . ?
C3 Os1 Os3 C8 -49(2) . . . . ?
S1 Os1 Os3 C8 -128.8(3) . . . . ?
Os2 Os1 Os3 C8 178.9(3) . . . . ?
Re1 Os1 Os3 C8 152.3(3) . . . . ?
C1 Os1 Os3 C9 -104.9(7) . . . . ?
C2 Os1 Os3 C9 163.5(7) . . . . ?
C3 Os1 Os3 C9 144(2) . . . . ?
S1 Os1 Os3 C9 64.1(7) . . . . ?
Os2 Os1 Os3 C9 11.8(7) . . . . ?
Re1 Os1 Os3 C9 -14.8(7) . . . . ?
C1 Os1 Os3 C7 155.4(3) . . . . ?
C2 Os1 Os3 C7 63.8(3) . . . . ?
C3 Os1 Os3 C7 44(2) . . . . ?
S1 Os1 Os3 C7 -35.5(2) . . . . ?
Os2 Os1 Os3 C7 -87.9(2) . . . . ?
Re1 Os1 Os3 C7 -114.5(2) . . . . ?
C1 Os1 Os3 C10 -28.2(3) . . . . ?
C2 Os1 Os3 C10 -119.8(3) . . . . ?
C3 Os1 Os3 C10 -140(2) . . . . ?
S1 Os1 Os3 C10 140.8(2) . . . . ?
Os2 Os1 Os3 C10 88.5(2) . . . . ?
Re1 Os1 Os3 C10 61.9(2) . . . . ?
C1 Os1 Os3 Os2 -116.7(2) . . . . ?
C2 Os1 Os3 Os2 151.7(2) . . . . ?
C3 Os1 Os3 Os2 132(2) . . . . ?
S1 Os1 Os3 Os2 52.37(4) . . . . ?
Re1 Os1 Os3 Os2 -26.577(13) . . . . ?
C6 Os2 Re1 C13 61.9(3) . . . . ?
C4 Os2 Re1 C13 -29.3(8) . . . . ?
C5 Os2 Re1 C13 -31.5(3) . . . . ?
S1 Os2 Re1 C13 -128.0(2) . . . . ?
Os1 Os2 Re1 C13 178.3(2) . . . . ?
Os3 Os2 Re1 C13 151.5(2) . . . . ?
C6 Os2 Re1 C11 -125.4(8) . . . . ?
C4 Os2 Re1 C11 143.4(11) . . . . ?
C5 Os2 Re1 C11 141.2(8) . . . . ?
S1 Os2 Re1 C11 44.6(8) . . . . ?
Os1 Os2 Re1 C11 -9.0(8) . . . . ?
Os3 Os2 Re1 C11 -35.8(8) . . . . ?
C6 Os2 Re1 C12 -25.4(3) . . . . ?
C4 Os2 Re1 C12 -116.7(8) . . . . ?
C5 Os2 Re1 C12 -118.8(3) . . . . ?
S1 Os2 Re1 C12 144.6(2) . . . . ?
Os1 Os2 Re1 C12 91.0(2) . . . . ?
Os3 Os2 Re1 C12 64.2(2) . . . . ?
C6 Os2 Re1 N1 156.5(3) . . . . ?
C4 Os2 Re1 N1 65.2(8) . . . . ?
C5 Os2 Re1 N1 63.0(3) . . . . ?
S1 Os2 Re1 N1 -33.52(16) . . . . ?
Os1 Os2 Re1 N1 -87.16(16) . . . . ?
Os3 Os2 Re1 N1 -113.96(16) . . . . ?
C6 Os2 Re1 Os1 -116.4(2) . . . . ?
C4 Os2 Re1 Os1 152.4(8) . . . . ?
C5 Os2 Re1 Os1 150.2(2) . . . . ?
S1 Os2 Re1 Os1 53.64(4) . . . . ?
Os3 Os2 Re1 Os1 -26.801(13) . . . . ?
C1 Os1 Re1 C13 110.2(10) . . . . ?
C2 Os1 Re1 C13 -154.7(12) . . . . ?
C3 Os1 Re1 C13 -158.3(10) . . . . ?
S1 Os1 Re1 C13 -60.9(10) . . . . ?
Os2 Os1 Re1 C13 -7.1(10) . . . . ?
Os3 Os1 Re1 C13 19.4(10) . . . . ?
C1 Os1 Re1 C11 -65.2(3) . . . . ?
C2 Os1 Re1 C11 29.9(8) . . . . ?
C3 Os1 Re1 C11 26.3(3) . . . . ?
S1 Os1 Re1 C11 123.7(2) . . . . ?
Os2 Os1 Re1 C11 177.5(2) . . . . ?
Os3 Os1 Re1 C11 -156.0(2) . . . . ?
C1 Os1 Re1 C12 25.6(3) . . . . ?
C2 Os1 Re1 C12 120.7(8) . . . . ?
C3 Os1 Re1 C12 117.1(3) . . . . ?
S1 Os1 Re1 C12 -145.5(2) . . . . ?
Os2 Os1 Re1 C12 -91.7(2) . . . . ?
Os3 Os1 Re1 C12 -65.2(2) . . . . ?
C1 Os1 Re1 N1 -156.5(3) . . . . ?
C2 Os1 Re1 N1 -61.4(8) . . . . ?
C3 Os1 Re1 N1 -65.0(3) . . . . ?
S1 Os1 Re1 N1 32.38(16) . . . . ?
Os2 Os1 Re1 N1 86.18(15) . . . . ?
Os3 Os1 Re1 N1 112.68(15) . . . . ?
C1 Os1 Re1 Os2 117.3(2) . . . . ?
C2 Os1 Re1 Os2 -147.6(7) . . . . ?
C3 Os1 Re1 Os2 -151.2(2) . . . . ?
S1 Os1 Re1 Os2 -53.80(4) . . . . ?
Os3 Os1 Re1 Os2 26.496(13) . . . . ?
C1 Os1 S1 C14 -89.0(10) . . . . ?
C2 Os1 S1 C14 123.4(3) . . . . ?
C3 Os1 S1 C14 28.6(3) . . . . ?
Os2 Os1 S1 C14 -99.6(2) . . . . ?
Os3 Os1 S1 C14 -157.2(2) . . . . ?
Re1 Os1 S1 C14 -39.9(2) . . . . ?
C1 Os1 S1 Os2 10.5(10) . . . . ?
C2 Os1 S1 Os2 -137.0(2) . . . . ?
C3 Os1 S1 Os2 128.2(2) . . . . ?
Os3 Os1 S1 Os2 -57.65(3) . . . . ?
Re1 Os1 S1 Os2 59.68(3) . . . . ?
C6 Os2 S1 C14 84.4(11) . . . . ?
C4 Os2 S1 C14 -124.1(3) . . . . ?
C5 Os2 S1 C14 -29.9(3) . . . . ?
Os1 Os2 S1 C14 99.0(2) . . . . ?
Os3 Os2 S1 C14 156.7(2) . . . . ?
Re1 Os2 S1 C14 38.4(2) . . . . ?
C6 Os2 S1 Os1 -14.5(10) . . . . ?
C4 Os2 S1 Os1 136.9(2) . . . . ?
C5 Os2 S1 Os1 -128.9(2) . . . . ?
Os3 Os2 S1 Os1 57.76(3) . . . . ?
Re1 Os2 S1 Os1 -60.55(3) . . . . ?
C13 Re1 N1 C14 141.3(5) . . . . ?
C11 Re1 N1 C14 -133.0(6) . . . . ?
C12 Re1 N1 C14 5(4) . . . . ?
Os2 Re1 N1 C14 31.6(5) . . . . ?
Os1 Re1 N1 C14 -25.6(5) . . . . ?
C13 Re1 N1 C15 -43.6(6) . . . . ?
C11 Re1 N1 C15 42.0(6) . . . . ?
C12 Re1 N1 C15 180(59) . . . . ?
Os2 Re1 N1 C15 -153.4(6) . . . . ?
Os1 Re1 N1 C15 149.4(6) . . . . ?
C2 Os1 C1 O1 -26(14) . . . . ?
C3 Os1 C1 O1 68(14) . . . . ?
S1 Os1 C1 O1 -174(13) . . . . ?
Os2 Os1 C1 O1 -164(14) . . . . ?
Os3 Os1 C1 O1 -106(14) . . . . ?
Re1 Os1 C1 O1 138(14) . . . . ?
C1 Os1 C2 O2 26(14) . . . . ?
C3 Os1 C2 O2 -65(14) . . . . ?
S1 Os1 C2 O2 -160(14) . . . . ?
Os2 Os1 C2 O2 151(14) . . . . ?
Os3 Os1 C2 O2 117(14) . . . . ?
Re1 Os1 C2 O2 -69(14) . . . . ?
C1 Os1 C3 O3 -98(4) . . . . ?
C2 Os1 C3 O3 -6(4) . . . . ?
S1 Os1 C3 O3 93(4) . . . . ?
Os2 Os1 C3 O3 143(4) . . . . ?
Os3 Os1 C3 O3 14(6) . . . . ?
Re1 Os1 C3 O3 173(4) . . . . ?
C6 Os2 C4 O4 -68(14) . . . . ?
C5 Os2 C4 O4 24(14) . . . . ?
S1 Os2 C4 O4 118(14) . . . . ?
Os1 Os2 C4 O4 168(14) . . . . ?
Os3 Os2 C4 O4 -159(14) . . . . ?
Re1 Os2 C4 O4 22(15) . . . . ?
C6 Os2 C5 O5 93(4) . . . . ?
C4 Os2 C5 O5 0(4) . . . . ?
S1 Os2 C5 O5 -100(4) . . . . ?
Os1 Os2 C5 O5 -149(4) . . . . ?
Os3 Os2 C5 O5 -24(5) . . . . ?
Re1 Os2 C5 O5 179(4) . . . . ?
C4 Os2 C6 O6 52(14) . . . . ?
C5 Os2 C6 O6 -42(14) . . . . ?
S1 Os2 C6 O6 -156(14) . . . . ?
Os1 Os2 C6 O6 -169(14) . . . . ?
Os3 Os2 C6 O6 132(14) . . . . ?
Re1 Os2 C6 O6 -111(14) . . . . ?
C8 Os3 C7 O7 -65(17) . . . . ?
C9 Os3 C7 O7 32(17) . . . . ?
C10 Os3 C7 O7 161(16) . . . . ?
Os2 Os3 C7 O7 134(17) . . . . ?
Os1 Os3 C7 O7 -167(17) . . . . ?
C9 Os3 C8 O8 133(52) . . . . ?
C7 Os3 C8 O8 -133(52) . . . . ?
C10 Os3 C8 O8 42(52) . . . . ?
Os2 Os3 C8 O8 -40(52) . . . . ?
Os1 Os3 C8 O8 -43(52) . . . . ?
C8 Os3 C9 O9 -101(22) . . . . ?
C7 Os3 C9 O9 166(22) . . . . ?
C10 Os3 C9 O9 -9(22) . . . . ?
Os2 Os3 C9 O9 77(22) . . . . ?
Os1 Os3 C9 O9 67(22) . . . . ?
C8 Os3 C10 O10 46(13) . . . . ?
C9 Os3 C10 O10 -52(13) . . . . ?
C7 Os3 C10 O10 179(100) . . . . ?
Os2 Os3 C10 O10 -154(13) . . . . ?
Os1 Os3 C10 O10 148(13) . . . . ?
C13 Re1 C11 O11 -175(100) . . . . ?
C12 Re1 C11 O11 -88(90) . . . . ?
N1 Re1 C11 O11 89(90) . . . . ?
Os2 Re1 C11 O11 12(90) . . . . ?
Os1 Re1 C11 O11 4(90) . . . . ?
C13 Re1 C12 O12 -11(13) . . . . ?
C11 Re1 C12 O12 -96(13) . . . . ?
N1 Re1 C12 O12 126(12) . . . . ?
Os2 Re1 C12 O12 99(13) . . . . ?
Os1 Re1 C12 O12 156(13) . . . . ?
C11 Re1 C13 O13 108(12) . . . . ?
C12 Re1 C13 O13 17(12) . . . . ?
N1 Re1 C13 O13 -160(12) . . . . ?
Os2 Re1 C13 O13 -74(12) . . . . ?
Os1 Re1 C13 O13 -68(12) . . . . ?
C15 N1 C14 N2 0.6(7) . . . . ?
Re1 N1 C14 N2 176.6(4) . . . . ?
C15 N1 C14 S1 179.3(5) . . . . ?
Re1 N1 C14 S1 -4.7(8) . . . . ?
C16 N2 C14 N1 -0.1(8) . . . . ?
C17 N2 C14 N1 178.9(6) . . . . ?
C16 N2 C14 S1 -178.8(5) . . . . ?
C17 N2 C14 S1 0.2(10) . . . . ?
Os1 S1 C14 N1 39.8(6) . . . . ?
Os2 S1 C14 N1 -32.7(6) . . . . ?
Os1 S1 C14 N2 -141.7(5) . . . . ?
Os2 S1 C14 N2 145.9(5) . . . . ?
C14 N1 C15 C16 -0.9(8) . . . . ?
Re1 N1 C15 C16 -176.6(5) . . . . ?
N1 C15 C16 N2 0.9(8) . . . . ?
C14 N2 C16 C15 -0.5(8) . . . . ?
C17 N2 C16 C15 -179.4(7) . . . . ?
